data_2236479
loop_
_publ_author_name
'Giovagnoli, Federico Andr\'es'
'Rouchal, Michal'
'Barto\<s, Peter'
'V\'icha, Robert'

_publ_section_title
;
 2-Chloro-<i>N</i>-ethyl-9-isopropyl-9<i>H</i>-purin-6-amine
;
_journal_coeditor_code LX2254
_journal_issue 9
_journal_name_full 'Acta Crystallographica Section E'
_journal_page_first o2759
_journal_paper_doi 10.1107/S1600536812035933
_journal_volume 68
_journal_year 2012
_chemical_formula_analytical 'C10 H14 Cl N5'
_chemical_formula_moiety 'C10 H14 Cl N5'
_chemical_formula_structural 'C10 H14 Cl N5'
_chemical_formula_sum 'C10 H14 Cl N5'
_chemical_formula_weight 239.71
_chemical_melting_point 392
_chemical_name_systematic
;
2-chloro-<i>N</i>-ethyl-9-isopropyl-9<i>H</i>-purine-6-amine
;
_space_group_IT_number 14
_symmetry_cell_setting monoclinic
_symmetry_space_group_name_Hall '-P 2yn'
_symmetry_space_group_name_H-M 'P 1 21/n 1'
_cell_angle_alpha 90.00
_cell_angle_beta 92.997(2)
_cell_angle_gamma 90.00
_cell_formula_units_Z 4
_cell_length_a 8.1385(2)
_cell_length_b 9.6245(2)
_cell_length_c 14.8388(3)
_cell_measurement_reflns_used 9070
_cell_measurement_temperature 120(2)
_cell_measurement_theta_max 27.1606
_cell_measurement_theta_min 2.9140
_cell_volume 1160.72(4)
_computing_cell_refinement 'CrysAlis RED (Oxford Diffraction, 2009)'
_computing_data_collection 'CrysAlis CCD (Oxford Diffraction, 2009)'
_computing_data_reduction 'CrysAlis RED (Oxford Diffraction, 2009)'
_computing_molecular_graphics 'ORTEP-3 (Farrugia, 1997) and Mercury (Macrae <i>et al.</i>, 2008)'
_computing_publication_material 'SHELXL97 (Sheldrick, 2008)'
_computing_structure_refinement 'SHELXL97 (Sheldrick, 2008)'
_computing_structure_solution 'SHELXS97 (Sheldrick, 2008)'
_diffrn_ambient_temperature 120(2)
_diffrn_detector_area_resol_mean 8.4353
_diffrn_measured_fraction_theta_full 0.999
_diffrn_measured_fraction_theta_max 0.999
_diffrn_measurement_device_type
;
Oxford Diffraction Xcalibur diffractometer with a Sapphire2 (large
Be window) detector
;
_diffrn_measurement_method '\w scan'
_diffrn_radiation_monochromator graphite
_diffrn_radiation_source 'Enhance (Mo) X-ray Source'
_diffrn_radiation_type MoK\a
_diffrn_radiation_wavelength 0.71073
_diffrn_reflns_av_R_equivalents 0.0150
_diffrn_reflns_av_sigmaI/netI 0.0111
_diffrn_reflns_limit_h_max 9
_diffrn_reflns_limit_h_min -9
_diffrn_reflns_limit_k_max 11
_diffrn_reflns_limit_k_min -10
_diffrn_reflns_limit_l_max 17
_diffrn_reflns_limit_l_min -17
_diffrn_reflns_number 13543
_diffrn_reflns_theta_full 24.99
_diffrn_reflns_theta_max 24.99
_diffrn_reflns_theta_min 2.92
_diffrn_standards_number 0
_exptl_absorpt_coefficient_mu 0.310
_exptl_absorpt_correction_T_max 1.00000
_exptl_absorpt_correction_T_min 0.97272
_exptl_absorpt_correction_type multi-scan
_exptl_absorpt_process_details 'CrysAlis RED (Oxford Diffraction, 2009)'
_exptl_crystal_colour colourless
_exptl_crystal_density_diffrn 1.372
_exptl_crystal_density_method 'not measured'
_exptl_crystal_description block
_exptl_crystal_F_000 504
_exptl_crystal_size_max 0.40
_exptl_crystal_size_mid 0.40
_exptl_crystal_size_min 0.20
_refine_diff_density_max 0.207
_refine_diff_density_min -0.215
_refine_ls_extinction_method none
_refine_ls_goodness_of_fit_ref 1.069
_refine_ls_hydrogen_treatment mixed
_refine_ls_matrix_type full
_refine_ls_number_parameters 152
_refine_ls_number_reflns 2041
_refine_ls_number_restraints 0
_refine_ls_restrained_S_all 1.069
_refine_ls_R_factor_all 0.0291
_refine_ls_R_factor_gt 0.0250
_refine_ls_shift/su_max 0.001
_refine_ls_shift/su_mean 0.000
_refine_ls_structure_factor_coef Fsqd
_refine_ls_weighting_details 'calc w=1/[\s^2^(Fo^2^)+(0.0372P)^2^+0.3781P] where P=(Fo^2^+2Fc^2^)/3'
_refine_ls_weighting_scheme calc
_refine_ls_wR_factor_gt 0.0679
_refine_ls_wR_factor_ref 0.0691
_reflns_number_gt 1793
_reflns_number_total 2041
_reflns_threshold_expression >2\s(I)
_cod_data_source_file lx2254.cif
_cod_data_source_block I
_cod_original_sg_symbol_Hall -P_2yn
_cod_original_sg_symbol_H-M P2(1)/n
_cod_database_code 2236479
_cod_database_fobs_code 2236479

loop_
_symmetry_equiv_pos_as_xyz
'x, y, z'
'-x+1/2, y+1/2, -z+1/2'
'-x, -y, -z'
'x-1/2, -y-1/2, z-1/2'

loop_
_atom_site_type_symbol
_atom_site_label
_atom_site_fract_x
_atom_site_fract_y
_atom_site_fract_z
_atom_site_U_iso_or_equiv
_atom_site_adp_type
_atom_site_calc_flag
_atom_site_refinement_flags
_atom_site_occupancy
_atom_site_symmetry_multiplicity
Cl Cl1 0.71286(4) 0.25662(4) 0.37828(2) 0.02326(12) Uani d . 1 1
N N1 0.46503(13) 0.39081(11) 0.30528(7) 0.0176(2) Uani d . 1 1
N N2 0.45822(13) 0.33371(11) 0.46370(7) 0.0172(2) Uani d . 1 1
N N3 0.24124(14) 0.38987(12) 0.55160(7) 0.0195(3) Uani d . 1 1
H H3 0.147(2) 0.4230(17) 0.5565(11) 0.027(4) Uiso d . 1 1
N N4 0.08494(13) 0.52739(11) 0.38017(7) 0.0194(3) Uani d . 1 1
N N5 0.21933(13) 0.51796(11) 0.25145(7) 0.0180(2) Uani d . 1 1
C C1 0.52134(15) 0.33857(13) 0.38306(8) 0.0169(3) Uani d . 1 1
C C2 0.31722(15) 0.45181(13) 0.31630(8) 0.0164(3) Uani d . 1 1
C C3 0.23370(15) 0.45883(13) 0.39493(9) 0.0164(3) Uani d . 1 1
C C4 0.30943(15) 0.39438(13) 0.47204(8) 0.0166(3) Uani d . 1 1
C C5 0.31812(16) 0.31996(15) 0.63006(8) 0.0211(3) Uani d . 1 1
H H5A 0.2794 0.3635 0.6855 0.025 Uiso calc R 1 1
H H5B 0.4388 0.3329 0.6301 0.025 Uiso calc R 1 1
C C6 0.27990(19) 0.16560(16) 0.63171(10) 0.0312(4) Uani d . 1 1
H H6A 0.3327 0.1238 0.6861 0.047 Uiso calc R 1 1
H H6B 0.3218 0.1212 0.5781 0.047 Uiso calc R 1 1
H H6C 0.1606 0.1521 0.6321 0.047 Uiso calc R 1 1
C C7 0.08323(16) 0.56029(14) 0.29428(9) 0.0199(3) Uani d . 1 1
H H7 -0.0051 0.6094 0.2644 0.024 Uiso calc R 1 1
C C8 0.25198(17) 0.53989(14) 0.15553(9) 0.0210(3) Uani d . 1 1
H H8 0.1594 0.5962 0.1277 0.025 Uiso calc R 1 1
C C9 0.40995(17) 0.62252(15) 0.14745(9) 0.0250(3) Uani d . 1 1
H H9A 0.4035 0.7089 0.1820 0.038 Uiso calc R 1 1
H H9B 0.4244 0.6445 0.0839 0.038 Uiso calc R 1 1
H H9C 0.5037 0.5674 0.1712 0.038 Uiso calc R 1 1
C C10 0.25535(19) 0.40217(16) 0.10584(10) 0.0285(3) Uani d . 1 1
H H10A 0.1506 0.3537 0.1119 0.043 Uiso calc R 1 1
H H10B 0.3455 0.3448 0.1317 0.043 Uiso calc R 1 1
H H10C 0.2722 0.4190 0.0418 0.043 Uiso calc R 1 1

loop_
_atom_site_aniso_label
_atom_site_aniso_U_11
_atom_site_aniso_U_22
_atom_site_aniso_U_33
_atom_site_aniso_U_12
_atom_site_aniso_U_13
_atom_site_aniso_U_23
Cl1 0.01873(19) 0.0305(2) 0.02086(19) 0.00947(13) 0.00355(13) 0.00232(13)
N1 0.0166(6) 0.0174(6) 0.0189(6) 0.0010(4) 0.0019(4) -0.0002(4)
N2 0.0164(5) 0.0172(6) 0.0181(5) 0.0006(4) 0.0015(4) -0.0013(4)
N3 0.0169(6) 0.0237(6) 0.0181(6) 0.0048(5) 0.0037(4) 0.0010(4)
N4 0.0170(6) 0.0193(6) 0.0220(6) 0.0021(4) 0.0018(4) 0.0002(5)
N5 0.0164(6) 0.0199(6) 0.0179(5) 0.0021(4) 0.0012(4) 0.0019(5)
C1 0.0148(6) 0.0156(7) 0.0203(6) 0.0007(5) 0.0019(5) -0.0015(5)
C2 0.0158(6) 0.0141(7) 0.0191(6) -0.0012(5) -0.0004(5) -0.0003(5)
C3 0.0151(6) 0.0143(7) 0.0200(6) -0.0007(5) 0.0014(5) -0.0015(5)
C4 0.0169(6) 0.0136(6) 0.0192(6) -0.0023(5) 0.0010(5) -0.0027(5)
C5 0.0202(7) 0.0265(8) 0.0166(6) 0.0029(6) 0.0020(5) 0.0003(5)
C6 0.0311(8) 0.0295(9) 0.0329(8) -0.0026(6) 0.0016(6) 0.0085(6)
C7 0.0159(6) 0.0200(7) 0.0238(7) 0.0025(5) 0.0014(5) 0.0015(6)
C8 0.0202(7) 0.0261(8) 0.0169(6) 0.0038(5) 0.0008(5) 0.0044(5)
C9 0.0255(7) 0.0241(8) 0.0258(7) 0.0015(6) 0.0046(6) 0.0065(6)
C10 0.0300(8) 0.0333(9) 0.0220(7) -0.0012(6) -0.0001(6) -0.0046(6)

loop_
_atom_type_symbol
_atom_type_description
_atom_type_scat_dispersion_real
_atom_type_scat_dispersion_imag
_atom_type_scat_source
C C 0.0033 0.0016 'International Tables Vol C Tables 4.2.6.8 and 6.1.1.4'
H H 0.0000 0.0000 'International Tables Vol C Tables 4.2.6.8 and 6.1.1.4'
N N 0.0061 0.0033 'International Tables Vol C Tables 4.2.6.8 and 6.1.1.4'
Cl Cl 0.1484 0.1585 'International Tables Vol C Tables 4.2.6.8 and 6.1.1.4'

loop_
_geom_angle_atom_site_label_1
_geom_angle_atom_site_label_2
_geom_angle_atom_site_label_3
_geom_angle
C1 N1 C2 109.23(11)
C1 N2 C4 117.17(11)
C4 N3 C5 122.83(12)
C4 N3 H3 119.4(11)
C5 N3 H3 117.6(11)
C7 N4 C3 103.48(10)
C7 N5 C2 105.47(10)
C7 N5 C8 126.60(11)
C2 N5 C8 127.93(11)
N1 C1 N2 132.00(12)
N1 C1 Cl1 113.92(9)
N2 C1 Cl1 114.06(9)
N1 C2 N5 127.02(11)
N1 C2 C3 126.96(12)
N5 C2 C3 106.02(11)
C2 C3 N4 110.72(11)
C2 C3 C4 116.66(12)
N4 C3 C4 132.59(12)
N3 C4 N2 118.86(12)
N3 C4 C3 123.20(12)
N2 C4 C3 117.94(11)
N3 C5 C6 112.64(11)
N3 C5 H5A 109.1
C6 C5 H5A 109.1
N3 C5 H5B 109.1
C6 C5 H5B 109.1
H5A C5 H5B 107.8
C5 C6 H6A 109.5
C5 C6 H6B 109.5
H6A C6 H6B 109.5
C5 C6 H6C 109.5
H6A C6 H6C 109.5
H6B C6 H6C 109.5
N4 C7 N5 114.31(12)
N4 C7 H7 122.8
N5 C7 H7 122.8
N5 C8 C10 110.62(11)
N5 C8 C9 110.24(11)
C10 C8 C9 112.42(12)
N5 C8 H8 107.8
C10 C8 H8 107.8
C9 C8 H8 107.8
C8 C9 H9A 109.5
C8 C9 H9B 109.5
H9A C9 H9B 109.5
C8 C9 H9C 109.5
H9A C9 H9C 109.5
H9B C9 H9C 109.5
C8 C10 H10A 109.5
C8 C10 H10B 109.5
H10A C10 H10B 109.5
C8 C10 H10C 109.5
H10A C10 H10C 109.5
H10B C10 H10C 109.5

loop_
_geom_bond_atom_site_label_1
_geom_bond_atom_site_label_2
_geom_bond_distance
Cl1 C1 1.7516(13)
N1 C1 1.3189(16)
N1 C2 1.3561(16)
N2 C1 1.3274(16)
N2 C4 1.3558(16)
N3 C4 1.3312(17)
N3 C5 1.4572(17)
N3 H3 0.837(17)
N4 C7 1.3126(17)
N4 C3 1.3861(17)
N5 C7 1.3677(17)
N5 C2 1.3733(16)
N5 C8 1.4766(16)
C2 C3 1.3824(18)
C3 C4 1.4143(18)
C5 C6 1.518(2)
C5 H5A 0.9900
C5 H5B 0.9900
C6 H6A 0.9800
C6 H6B 0.9800
C6 H6C 0.9800
C7 H7 0.9500
C8 C10 1.518(2)
C8 C9 1.5217(19)
C8 H8 1.0000
C9 H9A 0.9800
C9 H9B 0.9800
C9 H9C 0.9800
C10 H10A 0.9800
C10 H10B 0.9800
C10 H10C 0.9800

loop_
_geom_hbond_atom_site_label_D
_geom_hbond_atom_site_label_H
_geom_hbond_atom_site_label_A
_geom_hbond_site_symmetry_D
_geom_hbond_site_symmetry_H
_geom_hbond_site_symmetry_A
_geom_hbond_distance_DH
_geom_hbond_distance_HA
_geom_hbond_distance_DA
_geom_hbond_angle_DHA
_geom_hbond_publ_flag
N3 H3 N4 1_555 1_555 3_566 0.837(16) 2.205(17) 2.9979(16) 158.2(15) y
C8 H8 Cg1 1_555 1_555 2_555 0.9997(13) 2.90380(10) 3.6403(13) 131.15(8) y

loop_
_geom_torsion_atom_site_label_1
_geom_torsion_atom_site_label_2
_geom_torsion_atom_site_label_3
_geom_torsion_atom_site_label_4
_geom_torsion
C2 N1 C1 N2 2.0(2)
C2 N1 C1 Cl1 -179.87(9)
C4 N2 C1 N1 -1.4(2)
C4 N2 C1 Cl1 -179.56(9)
C1 N1 C2 N5 179.90(12)
C1 N1 C2 C3 -0.80(18)
C7 N5 C2 N1 179.21(12)
C8 N5 C2 N1 -0.8(2)
C7 N5 C2 C3 -0.21(14)
C8 N5 C2 C3 179.74(12)
N1 C2 C3 N4 -179.04(12)
N5 C2 C3 N4 0.38(14)
N1 C2 C3 C4 -0.68(19)
N5 C2 C3 C4 178.74(11)
C7 N4 C3 C2 -0.40(14)
C7 N4 C3 C4 -178.41(14)
C5 N3 C4 N2 -1.24(19)
C5 N3 C4 C3 178.29(12)
C1 N2 C4 N3 179.07(11)
C1 N2 C4 C3 -0.48(17)
C2 C3 C4 N3 -178.20(12)
N4 C3 C4 N3 -0.3(2)
C2 C3 C4 N2 1.33(17)
N4 C3 C4 N2 179.24(13)
C4 N3 C5 C6 -85.04(16)
C3 N4 C7 N5 0.27(15)
C2 N5 C7 N4 -0.05(15)
C8 N5 C7 N4 -179.99(12)
C7 N5 C8 C10 -114.50(14)
C2 N5 C8 C10 65.56(16)
C7 N5 C8 C9 120.53(14)
C2 N5 C8 C9 -59.40(17)

loop_
_cod_related_entry_id
_cod_related_entry_database
_cod_related_entry_code
1 ChemSpider 30658127
